data_4127371
loop_
_publ_author_name
'Ejegbavwo, Otega A.'
'Martin, Corey R.'
'Olorunfemi, Oyindamola A.'
'Leith, Gabrielle A.'
'Ly, Richard T.'
'Rice, Allison M.'
'Dolgopolova, Ekaterina A.'
'Smith, Mark D.'
'Karakalos, Stavros G.'
'Birkner, Nancy'
'Powell, Brian A.'
'Pandey, Shubham'
'Koch, Robert J.'
'Misture, Scott T.'
'Loye, Hans-Conrad Zur'
'Phillpot, Simon R.'
'Brinkman, Kyle S.'
'Shustova, Natalia B.'

_publ_section_title
;
 Thermodynamics and Electronic Properties of Heterometallic Multinuclear
 Actinide-Containing Metal-Organic Frameworks with &quot;Structural
 Memory&quot;.
;
_journal_issue 29
_journal_name_full 'Journal of the American Chemical Society'
_journal_page_first 11628
_journal_page_last 11640
_journal_paper_doi 10.1021/jacs.9b04737
_journal_volume 141
_journal_year 2019
_chemical_formula_moiety 'C80 H60 N2 O40 Th6'
_chemical_formula_sum 'C80 H60 N2 O40 Th6'
_chemical_formula_weight 3081.54
_space_group_crystal_system tetragonal
_space_group_IT_number 131
_space_group_name_Hall '-P 4c 2'
_space_group_name_H-M_alt 'P 42/m m c'
_symmetry_space_group_name_Hall '-P 4c 2'
_symmetry_space_group_name_H-M 'P 42/m m c'
_atom_sites_solution_hydrogens mixed
_atom_sites_solution_primary dual
_audit_creation_date 2018-06-06
_audit_creation_method
;
Olex2 1.2
(compiled 2018.05.29 svn.r3508 for OlexSys, GUI svn.r5506)
;
_cell_angle_alpha 90
_cell_angle_beta 90
_cell_angle_gamma 90
_cell_formula_units_Z 2
_cell_length_a 23.7918(8)
_cell_length_b 23.7918(8)
_cell_length_c 19.6923(7)
_cell_measurement_reflns_used 9966
_cell_measurement_temperature 100(2)
_cell_measurement_theta_max 26.947
_cell_measurement_theta_min 2.40
_cell_volume 11146.8(7)
_computing_cell_refinement 'SAINT V8.38A (?, 2016)'
_computing_data_collection 'Bruker APEX3 v2016.5-0 (Bruker, 2016)'
_computing_data_reduction 'SAINT V8.38A (?, 2016)'
_computing_molecular_graphics 'Olex2 (Dolomanov et al., 2009)'
_computing_publication_material 'Olex2 (Dolomanov et al., 2009)'
_computing_structure_refinement 'XL (Sheldrick, 2008)'
_computing_structure_solution 'ShelXT (Sheldrick, 2015)'
_diffrn_ambient_temperature 100(2)
_diffrn_detector 'Bruker PHOTON-100 area detector'
_diffrn_detector_area_resol_mean 10.4
_diffrn_detector_type 'CMOS area detector'
_diffrn_measured_fraction_theta_full 0.997
_diffrn_measured_fraction_theta_max 0.997
_diffrn_measurement_device 'three-circle diffractometer'
_diffrn_measurement_device_type 'Bruker D8 QUEST'
_diffrn_measurement_method '\w and \f scans'
_diffrn_radiation_monochromator 'mirror optics'
_diffrn_radiation_probe x-ray
_diffrn_radiation_type MoK\a
_diffrn_radiation_wavelength 0.71073
_diffrn_reflns_av_R_equivalents 0.0750
_diffrn_reflns_av_unetI/netI 0.0154
_diffrn_reflns_Laue_measured_fraction_full 0.997
_diffrn_reflns_Laue_measured_fraction_max 0.997
_diffrn_reflns_limit_h_max 30
_diffrn_reflns_limit_h_min -29
_diffrn_reflns_limit_k_max 31
_diffrn_reflns_limit_k_min -30
_diffrn_reflns_limit_l_max 25
_diffrn_reflns_limit_l_min -25
_diffrn_reflns_number 486156
_diffrn_reflns_point_group_measured_fraction_full 0.997
_diffrn_reflns_point_group_measured_fraction_max 0.997
_diffrn_reflns_theta_full 27.590
_diffrn_reflns_theta_max 27.590
_diffrn_reflns_theta_min 2.176
_diffrn_source 'microfocus sealed X-ray tube'
_diffrn_source_type 'Incoatec I\ms'
_diffrn_standards_number 0
_exptl_absorpt_coefficient_mu 4.024
_exptl_absorpt_correction_T_max 0.6202
_exptl_absorpt_correction_T_min 0.4911
_exptl_absorpt_correction_type multi-scan
_exptl_absorpt_process_details
;
SADABS-2016/2 (Bruker,2016/2) was used for absorption correction.
wR2(int) was 0.0878 before and 0.0561 after correction.
The Ratio of minimum to maximum transmission is 0.7918.
The \l/2 correction factor is Not present.
;
_exptl_crystal_colour colourless
_exptl_crystal_colour_primary colourless
_exptl_crystal_density_diffrn 0.918
_exptl_crystal_description needle
_exptl_crystal_F_000 2828
_exptl_crystal_size_max 0.2
_exptl_crystal_size_mid 0.06
_exptl_crystal_size_min 0.06
_refine_diff_density_max 2.080
_refine_diff_density_min -2.956
_refine_diff_density_rms 0.133
_refine_ls_extinction_method none
_refine_ls_goodness_of_fit_ref 1.042
_refine_ls_hydrogen_treatment constr
_refine_ls_matrix_type full
_refine_ls_number_parameters 154
_refine_ls_number_reflns 6950
_refine_ls_number_restraints 73
_refine_ls_restrained_S_all 1.086
_refine_ls_R_factor_all 0.0544
_refine_ls_R_factor_gt 0.0438
_refine_ls_shift/su_max 0.001
_refine_ls_shift/su_mean 0.000
_refine_ls_structure_factor_coef Fsqd
_refine_ls_weighting_details 'w=1/[\s^2^(Fo^2^)+(0.0555P)^2^+59.1447P] where P=(Fo^2^+2Fc^2^)/3'
_refine_ls_weighting_scheme calc
_refine_ls_wR_factor_gt 0.1131
_refine_ls_wR_factor_ref 0.1211
_reflns_Friedel_coverage 0.000
_reflns_number_gt 5713
_reflns_number_total 6950
_reflns_threshold_expression 'I > 2\s(I)'
_cod_data_source_file ja9b04737_si_002.cif
_cod_data_source_block oae4th10_sq
_cod_original_cell_volume 11146.8(8)
_cod_database_code 4127371
_shelx_shelxl_version_number 2018/3
_shelx_space_group_comment
;
The symmetry employed for this shelxl refinement is uniquely defined
by the following loop, which should always be used as a source of
symmetry information in preference to the above space-group names.
They are only intended as comments.
;
_shelx_estimated_absorpt_t_max 0.856
_shelx_estimated_absorpt_t_min 0.325
_olex2_refinement_description
;
1. Fixed Uiso
 At 1.2 times of:
  All C(H) groups
 At 1.5 times of:
  All C(H,H,H) groups
2. Restrained distances
 C13-C13_$2
 1.5 with sigma of 0.02
 C9-C10
 1.48 with sigma of 0.015
 C11-C10
 1.39 with sigma of 0.015
 C12-C11
 1.39 with sigma of 0.015
 C13-C12
 1.39 with sigma of 0.015
 C14-C12
 1.54 with sigma of 0.02
 C8-C4
 1.54 with sigma of 0.01
 O8A-O8B = O8A-O8C = O8B-O8C
 2.17 with sigma of 0.01
 N1-O8A = N1-O8B = N1-O8C
 1.25 with sigma of 0.01
 C11-C14 \\sim C13-C14
 with sigma of 0.015
3. Restrained planarity
 C9, C10, C11, C12, C13
 with sigma of 0.01
 C13, C14, C12, C11, C10
 with sigma of 0.1
4. Rigid bond restraints
 C8, C4
 with sigma for 1-2 distances of 0.01 and sigma for 1-3 distances of 0.01
5. Uiso/Uaniso restraints and constraints
Uanis(C8) \\sim Ueq, Uanis(C4) \\sim Ueq, Uanis(C5) \\sim Ueq, Uanis(C6) \\sim
Ueq, Uanis(C3) \\sim Ueq, Uanis(C7) \\sim Ueq, Uanis(C2) \\sim Ueq, Uanis(C1)
\\sim Ueq, Uanis(O5) \\sim Ueq: with sigma of 0.01 and sigma for terminal atoms
of 0.02
Uiso(C9) = Uiso(C10) = Uiso(C11) = Uiso(C12) = Uiso(C13)
Uanis(O7A) = Uanis(O7B)
Uiso(O8A) = Uiso(N1) = Uiso(O8B) = Uiso(O8C)
6. Others
 Fixed Sof: C11(0.5) H11(0.5) C12(0.5) H12(0.25) C14(0.25) H14A(0.25)
 H14B(0.25) H14C(0.25) O7A(0.25) O7B(0.25) O8A(0.25) O8B(0.25) O8C(0.25)
 N1(0.25)
 Fixed Uiso: C14(0.2)
7.a Riding coordinates:
 C11(H11), C12(H12), C14(H14A,H14B,H14C)
7.b Aromatic/amide H refined with riding coordinates:
 C3(H3), C7(H7), C6(H6)
7.c Idealised Me refined as rotating group:
 C8(H8A,H8B,H8C)
;
_platon_squeeze_void_probe_radius 1.20
_olex2_submission_special_instructions 'No special instructions were received'

loop_
_space_group_symop_operation_xyz
'x, y, z'
'-x, -y, z'
'-y, x, z+1/2'
'y, -x, z+1/2'
'-x, y, -z'
'x, -y, -z'
'y, x, -z+1/2'
'-y, -x, -z+1/2'
'-x, -y, -z'
'x, y, -z'
'y, -x, -z-1/2'
'-y, x, -z-1/2'
'x, -y, z'
'-x, y, z'
'-y, -x, z-1/2'
'y, x, z-1/2'

loop_
_atom_site_label
_atom_site_type_symbol
_atom_site_fract_x
_atom_site_fract_y
_atom_site_fract_z
_atom_site_U_iso_or_equiv
_atom_site_adp_type
_atom_site_occupancy
_atom_site_site_symmetry_order
_atom_site_calc_flag
_atom_site_refinement_flags_posn
_atom_site_refinement_flags_adp
_atom_site_refinement_flags_occupancy
Th1 Th 0.000000 0.41729(2) 0.39929(2) 0.05335(12) Uani 1 2 d S T P
Th2 Th 0.11818(2) 0.500000 0.500000 0.02430(9) Uani 1 4 d S T P
O1 O 0.0570(3) 0.5810(4) 0.500000 0.080(2) Uani 1 2 d S T P
O2 O 0.0556(3) 0.500000 0.4071(5) 0.083(3) Uani 1 2 d S T P
O3 O 0.1616(2) 0.4347(2) 0.4207(3) 0.0709(14) Uani 1 1 d . . .
O4 O 0.0931(2) 0.3902(3) 0.3628(3) 0.111(3) Uani 1 1 d . . .
C1 C 0.1438(4) 0.4000(4) 0.3761(5) 0.087(3) Uani 1 1 d . U .
C2 C 0.1863(4) 0.3681(4) 0.3376(5) 0.094(3) Uani 1 1 d . U .
C3 C 0.2427(4) 0.3691(4) 0.3566(6) 0.103(3) Uani 1 1 d . U .
H3 H 0.254074 0.392667 0.393057 0.123 Uiso 1 1 calc R . .
C4 C 0.2829(4) 0.3364(5) 0.3239(6) 0.121(4) Uani 1 1 d D U .
C7 C 0.1665(5) 0.3335(5) 0.2829(6) 0.128(4) Uani 1 1 d . U .
H7 H 0.127939 0.334779 0.270589 0.153 Uiso 1 1 calc R . .
C5 C 0.2628(5) 0.3015(5) 0.2693(7) 0.130(4) Uani 1 1 d . U .
C6 C 0.2028(6) 0.2979(6) 0.2473(7) 0.152(5) Uani 1 1 d . U .
H6 H 0.190415 0.273593 0.212153 0.182 Uiso 1 1 calc R . .
C8 C 0.3454(5) 0.3407(8) 0.3454(9) 0.217(8) Uani 1 1 d D U .
H8A H 0.351198 0.375347 0.371308 0.325 Uiso 1 1 calc GR . .
H8B H 0.369201 0.341121 0.304815 0.325 Uiso 1 1 calc GR . .
H8C H 0.355189 0.308229 0.373653 0.325 Uiso 1 1 calc GR . .
O5 O 0.000000 0.4508(5) 0.2819(4) 0.111(3) Uani 1 2 d S TU P
C9 C 0.000000 0.500000 0.2570(19) 0.179(7) Uiso 1 4 d DS T P
C10 C 0.000000 0.500000 0.1807(18) 0.179(7) Uiso 1 4 d DS T P
C11 C 0.0281(8) 0.4573(10) 0.1475(12) 0.179(7) Uiso 0.5 1 d D . .
H11 H 0.045098 0.427039 0.172094 0.215 Uiso 0.5 1 d R . .
C12 C 0.0276(7) 0.4583(8) 0.0760(12) 0.179(7) Uiso 0.5 1 d D . .
H12 H 0.044621 0.428129 0.051238 0.215 Uiso 0.25 1 d R . .
C13 C 0.000000 0.500000 0.0386(5) 0.179(7) Uiso 1 4 d DS T P
C14 C 0.0601(14) 0.4120(13) 0.0387(15) 0.200 Uiso 0.25 1 d D . .
H14A H 0.058096 0.415629 -0.009750 0.300 Uiso 0.25 1 d R . .
H14B H 0.098756 0.410639 0.052510 0.300 Uiso 0.25 1 d R . .
H14C H 0.041616 0.378059 0.052440 0.300 Uiso 0.25 1 d R . .
O6 O 0.2299(5) 0.500000 0.500000 0.120(5) Uani 1 4 d S T P
O7A O 0.000000 0.3547(10) 0.286(2) 0.151(15) Uani 0.5 2 d S T P
O7B O 0.000000 0.3231(10) 0.318(2) 0.151(15) Uani 0.5 2 d S T P
O8A O 0.000000 0.3126(8) 0.4632(8) 0.122(4) Uiso 0.5 2 d DS T P
O8B O 0.000000 0.3231(7) 0.5744(9) 0.122(4) Uiso 0.5 2 d DS T P
O8C O 0.000000 0.2402(5) 0.5318(9) 0.122(4) Uiso 0.5 2 d DS T P
N1 N 0.000000 0.2933(6) 0.5229(8) 0.122(4) Uiso 0.5 2 d DS T P

loop_
_atom_site_aniso_label
_atom_site_aniso_U_11
_atom_site_aniso_U_22
_atom_site_aniso_U_33
_atom_site_aniso_U_23
_atom_site_aniso_U_13
_atom_site_aniso_U_12
Th1 0.04207(18) 0.0651(2) 0.0529(2) -0.04214(16) 0.000 0.000
Th2 0.01805(15) 0.02492(17) 0.02993(17) 0.000 0.000 0.000
O1 0.063(4) 0.120(7) 0.057(4) 0.000 0.000 0.051(4)
O2 0.077(5) 0.043(4) 0.129(7) 0.000 -0.067(5) 0.000
O3 0.049(3) 0.073(3) 0.090(4) -0.033(3) 0.026(3) 0.019(2)
O4 0.063(3) 0.140(6) 0.130(5) -0.093(5) 0.029(4) 0.025(4)
C1 0.077(5) 0.090(5) 0.095(5) -0.033(5) 0.036(4) 0.028(4)
C2 0.072(5) 0.099(5) 0.112(6) -0.053(5) 0.033(4) 0.022(4)
C3 0.079(5) 0.099(6) 0.130(7) -0.053(5) 0.029(5) 0.024(4)
C4 0.094(5) 0.113(6) 0.155(8) -0.053(6) 0.042(5) 0.035(5)
C7 0.106(6) 0.135(7) 0.142(7) -0.072(6) 0.036(6) 0.024(6)
C5 0.118(7) 0.123(7) 0.150(8) -0.064(6) 0.055(6) 0.029(6)
C6 0.135(8) 0.162(8) 0.159(8) -0.069(7) 0.041(7) 0.026(7)
C8 0.126(8) 0.262(15) 0.263(15) -0.104(13) 0.016(10) 0.062(11)
O5 0.108(6) 0.179(8) 0.046(4) -0.047(5) 0.000 0.000
O6 0.060(8) 0.134(13) 0.166(14) 0.000 0.000 0.000
O7A 0.128(10) 0.098(18) 0.23(4) -0.12(3) 0.000 0.000
O7B 0.128(10) 0.098(18) 0.23(4) -0.12(3) 0.000 0.000

loop_
_atom_type_symbol
_atom_type_description
_atom_type_scat_dispersion_real
_atom_type_scat_dispersion_imag
_atom_type_scat_source
C C 0.0033 0.0016 'International Tables Vol C Tables 4.2.6.8 and 6.1.1.4'
H H 0.0000 0.0000 'International Tables Vol C Tables 4.2.6.8 and 6.1.1.4'
N N 0.0061 0.0033 'International Tables Vol C Tables 4.2.6.8 and 6.1.1.4'
O O 0.0106 0.0060 'International Tables Vol C Tables 4.2.6.8 and 6.1.1.4'
Th Th -7.2400 8.8979 'International Tables Vol C Tables 4.2.6.8 and 6.1.1.4'

loop_
_geom_angle_atom_site_label_1
_geom_angle_atom_site_label_2
_geom_angle_atom_site_label_3
_geom_angle
_geom_angle_site_symmetry_1
_geom_angle_site_symmetry_3
O1 Th1 Th1 89.0(2) 9_566 2_565
O1 Th1 Th1 89.0(2) 13_565 2_565
O1 Th1 O1 68.8(3) 13_565 9_566
O1 Th1 O4 74.5(2) 13_565 .
O1 Th1 O4 74.5(2) 9_566 14
O1 Th1 O4 140.1(2) 9_566 .
O1 Th1 O4 140.1(2) 13_565 14
O1 Th1 O5 140.78(18) 9_566 .
O1 Th1 O5 140.78(18) 13_565 .
O1 Th1 O7A 134.0(6) 9_566 .
O1 Th1 O7A 134.0(6) 13_565 .
O1 Th1 O7B 119.6(7) 9_566 .
O1 Th1 O7B 119.6(7) 13_565 .
O1 Th1 O8A 69.1(4) 9_566 .
O1 Th1 O8A 69.1(4) 13_565 .
O2 Th1 Th1 34.11(15) 2_565 2_565
O2 Th1 Th1 34.11(15) . 2_565
O2 Th1 O1 67.5(2) 2_565 9_566
O2 Th1 O1 67.5(2) . 13_565
O2 Th1 O1 104.3(3) . 9_566
O2 Th1 O1 104.3(3) 2_565 13_565
O2 Th1 O2 67.7(3) . 2_565
O2 Th1 O4 138.7(2) 2_565 .
O2 Th1 O4 74.3(3) . .
O2 Th1 O4 74.3(3) 2_565 14
O2 Th1 O4 138.7(2) . 14
O2 Th1 O5 78.0(3) . .
O2 Th1 O5 78.0(3) 2_565 .
O2 Th1 O7A 121.0(7) . .
O2 Th1 O7A 121.0(7) 2_565 .
O2 Th1 O7B 135.3(6) 2_565 .
O2 Th1 O7B 135.3(6) . .
O2 Th1 O8A 135.2(3) . .
O2 Th1 O8A 135.2(3) 2_565 .
O4 Th1 Th1 105.50(18) . 2_565
O4 Th1 Th1 105.50(18) 14 2_565
O4 Th1 O4 132.9(3) 14 .
O4 Th1 O5 78.8(2) . .
O4 Th1 O5 78.8(2) 14 .
O4 Th1 O7A 66.70(16) 14 .
O4 Th1 O7A 66.70(15) . .
O4 Th1 O7B 67.03(17) 14 .
O4 Th1 O7B 67.03(17) . .
O4 Th1 O8A 84.0(3) 14 .
O4 Th1 O8A 84.0(3) . .
O5 Th1 Th1 71.0(3) . 2_565
O5 Th1 O7A 52.8(8) . .
O5 Th1 O7B 73.4(10) . .
O5 Th1 O8A 135.8(5) . .
O7A Th1 Th1 123.8(8) . 2_565
O7A Th1 O7B 20.6(14) . .
O7A Th1 O8A 83.0(9) . .
O7B Th1 Th1 144.4(9) . 2_565
O7B Th1 O8A 62.4(10) . .
O8A Th1 Th1 153.2(4) . 2_565
O8B Th1 Th1 167.0(5) 10_556 2_565
O8B Th1 O1 80.2(4) 10_556 9_566
O8B Th1 O1 80.2(4) 10_556 13_565
O8B Th1 O2 142.4(2) 10_556 .
O8B Th1 O2 142.4(2) 10_556 2_565
O8B Th1 O4 78.9(3) 10_556 14
O8B Th1 O4 78.9(3) 10_556 .
O8B Th1 O5 122.0(5) 10_556 .
O8B Th1 O7A 69.2(9) 10_556 .
O8B Th1 O7B 48.6(10) 10_556 .
O8B Th1 O8A 13.8(8) 10_556 .
Th1 Th2 Th1 89.636(8) 2_565 10_556
Th1 Th2 Th1 59.532(11) 10_556 9_566
Th1 Th2 Th1 60.046(11) 2_565 9_566
O1 Th2 Th1 88.22(19) . 10_556
O1 Th2 Th1 88.22(19) 13_565 9_566
O1 Th2 Th1 34.56(10) 13_565 10_556
O1 Th2 Th1 34.56(10) . 9_566
O1 Th2 Th1 88.22(19) 13_565 2_565
O1 Th2 Th1 34.56(10) . 2_565
O1 Th2 O1 105.9(4) 13_565 .
O1 Th2 O3 139.96(14) . .
O1 Th2 O3 75.3(2) 13_565 .
O1 Th2 O3 75.3(2) . 6_566
O1 Th2 O3 75.3(2) . 13_565
O1 Th2 O3 139.96(14) 13_565 6_566
O1 Th2 O3 75.3(2) 13_565 10_556
O1 Th2 O3 139.96(14) 13_565 13_565
O1 Th2 O3 139.96(14) . 10_556
O1 Th2 O6 127.0(2) 13_565 .
O1 Th2 O6 127.0(2) . .
O2 Th2 Th1 33.30(10) 10_556 9_566
O2 Th2 Th1 86.6(2) 10_556 2_565
O2 Th2 Th1 86.6(2) . 9_566
O2 Th2 Th1 33.30(11) 10_556 10_556
O2 Th2 Th1 86.6(2) . 10_556
O2 Th2 Th1 33.30(10) . 2_565
O2 Th2 O1 67.66(17) . 13_565
O2 Th2 O1 67.66(17) . .
O2 Th2 O1 67.66(17) 10_556 .
O2 Th2 O1 67.66(17) 10_556 13_565
O2 Th2 O2 101.7(5) . 10_556
O2 Th2 O3 139.96(13) . 10_556
O2 Th2 O3 139.96(13) 10_556 13_565
O2 Th2 O3 76.7(2) 10_556 6_566
O2 Th2 O3 76.7(2) . .
O2 Th2 O3 139.96(13) 10_556 .
O2 Th2 O3 76.7(2) . 13_565
O2 Th2 O3 139.96(13) . 6_566
O2 Th2 O3 76.7(2) 10_556 10_556
O2 Th2 O6 129.1(2) 10_556 .
O2 Th2 O6 129.1(2) . .
O3 Th2 Th1 70.29(12) 10_556 10_556
O3 Th2 Th1 107.28(14) 10_556 9_566
O3 Th2 Th1 107.75(13) 6_566 2_565
O3 Th2 Th1 107.28(14) . 2_565
O3 Th2 Th1 159.93(12) 10_556 2_565
O3 Th2 Th1 107.28(14) 6_566 10_556
O3 Th2 Th1 70.29(12) 6_566 9_566
O3 Th2 Th1 70.29(12) 13_565 2_565
O3 Th2 Th1 159.93(12) . 9_566
O3 Th2 Th1 107.75(13) 13_565 9_566
O3 Th2 Th1 159.93(12) 13_565 10_556
O3 Th2 Th1 107.75(13) . 10_556
O3 Th2 O3 79.8(3) 10_556 .
O3 Th2 O3 129.8(2) 10_556 13_565
O3 Th2 O3 79.4(3) 6_566 10_556
O3 Th2 O3 79.8(3) 6_566 13_565
O3 Th2 O3 79.4(3) 13_565 .
O3 Th2 O3 129.8(2) 6_566 .
O3 Th2 O6 64.89(12) . .
O3 Th2 O6 64.89(12) 13_565 .
O3 Th2 O6 64.89(12) 10_556 .
O3 Th2 O6 64.89(12) 6_566 .
O6 Th2 Th1 135.182(4) . 2_565
O6 Th2 Th1 135.182(4) . 10_556
O6 Th2 Th1 135.182(4) . 9_566
Th1 O1 Th1 111.2(3) 2_565 9_566
Th1 O1 Th2 110.7(2) 2_565 .
Th1 O1 Th2 110.7(2) 9_566 .
Th1 O2 Th1 111.8(3) . 2_565
Th2 O2 Th1 113.7(2) . .
Th2 O2 Th1 113.7(2) . 2_565
C1 O3 Th2 135.5(5) . .
C1 O4 Th1 140.2(5) . .
O3 C1 C2 117.3(8) . .
O4 C1 O3 125.6(6) . .
O4 C1 C2 117.1(8) . .
C3 C2 C1 121.0(8) . .
C3 C2 C7 121.8(7) . .
C7 C2 C1 117.1(9) . .
C2 C3 H3 119.1 . .
C4 C3 C2 121.9(9) . .
C4 C3 H3 119.1 . .
C3 C4 C5 116.2(10) . .
C3 C4 C8 119.7(10) . .
C5 C4 C8 124.0(9) . .
C2 C7 H7 119.3 . .
C6 C7 C2 121.4(11) . .
C6 C7 H7 119.3 . .
C4 C5 C5 121.7(11) . 7
C4 C5 C6 124.4(8) . .
C6 C5 C5 113.8(10) . 7
C7 C6 C5 114.3(12) . .
C7 C6 H6 122.8 . .
C5 C6 H6 122.8 . .
C4 C8 H8A 109.5 . .
C4 C8 H8B 109.5 . .
C4 C8 H8C 109.5 . .
H8A C8 H8B 109.5 . .
H8A C8 H8C 109.5 . .
H8B C8 H8C 109.5 . .
C9 O5 Th1 131.7(17) . .
O5 C9 O5 135(3) 2_565 .
O5 C9 C10 112.7(16) 2_565 .
O5 C9 C10 112.7(16) . .
C11 C10 C9 118.3(19) 2_565 .
C11 C10 C9 118.3(19) 14 .
C11 C10 C9 118.3(19) 13_565 .
C11 C10 C9 118.3(19) . .
C11 C10 C11 123(4) 2_565 .
C11 C10 C11 95(3) 13_565 .
C11 C10 C11 58.0(17) 14 .
C11 C10 C11 123(4) 14 13_565
C11 C10 C11 58.0(17) 13_565 2_565
C11 C10 C11 95(3) 14 2_565
C10 C11 H11 121.3 . .
C10 C11 C12 117(3) . .
C10 C11 C12 90(2) . 14
C11 C11 C11 89.997(3) 14 13_565
C11 C11 H11 138.8 13_565 .
C11 C11 H11 115.0 14 .
C12 C11 H11 121.4 . .
C12 C11 H11 131.8 14 .
C11 C12 H12 130.6 14 .
C11 C12 H12 119.5 . .
C11 C12 C14 117.5(15) . .
C12 C12 C11 90.5(8) 14 .
C12 C12 C12 90.001(3) 14 13_565
C12 C12 H12 138.6 13_565 .
C12 C12 H12 115.0 14 .
C12 C12 C14 120.3(10) 14 .
C13 C12 C11 123(2) . .
C13 C12 H12 117.5 . .
C13 C12 C14 119.7(15) . .
C14 C12 C11 133.2(12) . 14
C14 C12 C12 136.0(10) . 13_565
C12 C13 C12 116(2) . 2_565
C12 C13 C12 116(2) 13_565 14
C12 C13 C13 121.8(12) 13_565 5
C12 C13 C13 121.8(12) 14 5
C12 C13 C13 121.8(12) 2_565 5
C12 C13 C13 121.8(12) . 5
C12 C14 H14A 108.7(9) . 10
C12 C14 H14A 112.6 . .
C12 C14 H14B 111.8 . .
C12 C14 H14C 103.8 . .
H12 C14 H14A 105.2 . 10
H12 C14 H14A 109.0 . .
H12 C14 H14B 120.4 . .
C14 C14 C12 118.6(8) 10 .
C14 C14 H12 114.8 10 .
C14 C14 H14B 106.4 10 .
C14 C14 H14C 106.4 10 .
H14A C14 H14B 109.5 . .
H14A C14 H14C 109.5 . .
H14B C14 H14A 111.4 . 10
H14B C14 H14C 109.5 . .
H14C C14 H14A 111.4 . 10
O8C O8A Th1 156.5(12) 10_556 .
N1 O8A Th1 138.0(12) . .
N1 O8A Th1 176(4) 10_556 .
O8A O8B Th1 122(3) 10_556 10_556
N1 O8B Th1 137.9(12) . 10_556
O8A N1 O8C 119.2(9) . .
O8B N1 O8A 123.9(10) . .
O8B N1 O8C 116.9(9) . .
N1 N1 O8B 145.1(9) 10_556 .
N1 N1 O8C 49.6(7) 10_556 10_556
N1 N1 O8C 98.0(8) 10_556 .

loop_
_geom_bond_atom_site_label_1
_geom_bond_atom_site_label_2
_geom_bond_distance
_geom_bond_site_symmetry_2
Th1 Th1 3.9357(7) 2_565
Th1 O1 2.404(4) 9_566
Th1 O1 2.404(4) 13_565
Th1 O2 2.377(4) .
Th1 O2 2.377(4) 2_565
Th1 O4 2.416(5) .
Th1 O4 2.416(5) 14
Th1 O5 2.445(9) .
Th1 O7A 2.68(4) .
Th1 O7B 2.76(3) .
Th1 O8A 2.791(15) .
Th1 O8B 2.301(16) 10_556
Th2 O1 2.415(7) .
Th2 O1 2.415(7) 13_565
Th2 O2 2.358(7) 10_556
Th2 O2 2.358(7) .
Th2 O3 2.433(4) .
Th2 O3 2.433(4) 13_565
Th2 O3 2.433(4) 6_566
Th2 O3 2.433(4) 10_556
Th2 O6 2.657(13) .
O3 C1 1.277(10) .
O4 C1 1.257(11) .
C1 C2 1.474(9) .
C2 C3 1.394(13) .
C2 C7 1.436(13) .
C3 H3 0.9500 .
C3 C4 1.389(11) .
C4 C5 1.441(15) .
C4 C8 1.550(9) .
C7 H7 0.9500 .
C7 C6 1.397(13) .
C5 C5 1.506(17) 7
C5 C6 1.492(17) .
C6 H6 0.9500 .
C8 H8A 0.9800 .
C8 H8B 0.9800 .
C8 H8C 0.9800 .
O5 C9 1.270(16) .
C9 C10 1.503(14) .
C10 C11 1.380(13) .
C10 C11 1.380(13) 14
C10 C11 1.380(13) 13_565
C10 C11 1.380(13) 2_565
C11 C11 1.34(4) 14
C11 C11 2.03(5) 13_565
C11 H11 0.9582 .
C11 C12 1.93(2) 14
C11 C12 1.409(14) .
C12 C12 1.31(3) 14
C12 C12 1.98(4) 13_565
C12 H12 0.9577 .
C12 C13 1.399(13) .
C12 C14 1.534(19) .
C13 C13 1.520(19) 5
C14 H12 0.5872 .
C14 C14 1.53(6) 10
C14 H14A 0.58(6) 10
C14 H14A 0.9599 .
C14 H14B 0.9586 .
C14 H14C 0.9581 .
O7A O7B 0.97(6) .
O8A O8A 1.45(3) 10_556
O8A O8B 0.78(3) 10_556
O8A O8C 1.725(18) 10_556
O8A N1 0.533(18) 10_556
O8A N1 1.261(8) .
O8B N1 1.236(8) .
O8C O8C 1.25(3) 10_556
O8C N1 1.278(9) .
O8C N1 1.662(18) 10_556
N1 N1 0.90(3) 10_556

loop_
_geom_torsion_atom_site_label_1
_geom_torsion_atom_site_label_2
_geom_torsion_atom_site_label_3
_geom_torsion_atom_site_label_4
_geom_torsion
_geom_torsion_site_symmetry_1
_geom_torsion_site_symmetry_4
Th1 O4 C1 O3 -1.3(19) . .
Th1 O4 C1 C2 177.5(8) . .
Th1 O5 C9 O5 0.000(8) . 2_565
Th1 O5 C9 C10 180.000(6) . .
Th1 O8A N1 O8A 0.000(7) . 10_556
Th1 O8A N1 O8B 0.000(6) . .
Th1 O8A N1 O8C 180.000(3) . 10_556
Th1 O8A N1 O8C 180.000(4) . .
Th1 O8A N1 N1 180.000(17) . 10_556
Th1 O8B N1 O8A 0.000(4) 10_556 .
Th1 O8B N1 O8A 0.000(19) 10_556 10_556
Th1 O8B N1 O8C 180.000(14) 10_556 10_556
Th1 O8B N1 O8C 180.000(3) 10_556 .
Th1 O8B N1 N1 0.000(9) 10_556 10_556
Th2 O3 C1 O4 -1.8(17) . .
Th2 O3 C1 C2 179.4(6) . .
O3 C1 C2 C3 10.0(16) . .
O3 C1 C2 C7 -173.9(10) . .
O4 C1 C2 C3 -168.9(11) . .
O4 C1 C2 C7 7.2(16) . .
C1 C2 C3 C4 175.7(11) . .
C1 C2 C7 C6 -174.4(12) . .
C2 C3 C4 C5 -0.2(19) . .
C2 C3 C4 C8 177.8(14) . .
C2 C7 C6 C5 -3(2) . .
C3 C2 C7 C6 2(2) . .
C3 C4 C5 C5 -178.2(13) . 7
C3 C4 C5 C6 -1(2) . .
C4 C5 C6 C7 2(2) . .
C7 C2 C3 C4 -0.2(19) . .
C5 C5 C6 C7 179.8(13) 7 .
C8 C4 C5 C5 4(2) . 7
C8 C4 C5 C6 -178.8(16) . .
O5 C9 C10 C11 -146.6(8) 2_565 14
O5 C9 C10 C11 -33.4(8) . .
O5 C9 C10 C11 33.4(8) 2_565 13_565
O5 C9 C10 C11 33.4(8) . 14
O5 C9 C10 C11 146.6(8) . 2_565
O5 C9 C10 C11 146.6(8) 2_565 .
O5 C9 C10 C11 -146.6(8) . 13_565
O5 C9 C10 C11 -33.4(8) 2_565 2_565
C9 C10 C11 C11 -125.7(19) . 13_565
C9 C10 C11 C11 107.3(11) . 14
C9 C10 C11 C12 145.6(6) . 14
C9 C10 C11 C12 -179.8(3) . .
C10 C11 C12 C11 -56.7(8) . 14
C10 C11 C12 C12 33.3(8) . 13_565
C10 C11 C12 C12 -56.7(8) . 14
C10 C11 C12 C13 -0.3(5) . .
C10 C11 C12 C14 178.3(11) . .
C11 C10 C11 C11 -72.7(11) 2_565 14
C11 C10 C11 C11 54.3(19) 2_565 13_565
C11 C10 C11 C11 -127(3) 13_565 14
C11 C10 C11 C11 127(3) 14 13_565
C11 C10 C11 C12 72.8(12) 14 .
C11 C10 C11 C12 38.2(16) 14 14
C11 C10 C11 C12 -54.1(19) 13_565 .
C11 C10 C11 C12 -88.7(17) 13_565 14
C11 C10 C11 C12 0.2(3) 2_565 .
C11 C10 C11 C12 -34.4(6) 2_565 14
C11 C11 C12 C11 -90.01(2) 13_565 14
C11 C11 C12 C12 -90.01(2) 13_565 14
C11 C11 C12 C12 -0.004(1) 14 14
C11 C11 C12 C12 90.00(2) 14 13_565
C11 C11 C12 C12 0.000(5) 13_565 13_565
C11 C11 C12 C13 56.4(8) 14 .
C11 C11 C12 C13 -33.6(8) 13_565 .
C11 C11 C12 C14 145.0(12) 13_565 .
C11 C11 C12 C14 -125.0(12) 14 .
C11 C12 C13 C12 -70.6(9) . 14
C11 C12 C13 C12 35.4(8) 14 2_565
C11 C12 C13 C12 86.9(12) 14 13_565
C11 C12 C13 C12 51.7(13) . 13_565
C11 C12 C13 C12 -35.4(13) 14 14
C11 C12 C13 C12 0.2(3) . 2_565
C11 C12 C13 C13 -144.6(8) 14 5
C11 C12 C13 C13 -179.8(3) . 5
C11 C12 C14 C14 128.8(13) 14 10
C11 C12 C14 C14 179.8(3) . 10
C12 C11 C12 C11 0.004(2) 14 14
C12 C11 C12 C12 90.01(2) 14 13_565
C12 C11 C12 C13 56.4(8) 14 .
C12 C11 C12 C14 -124.9(12) 14 .
C12 C12 C13 C12 122.3(16) 14 13_565
C12 C12 C13 C12 -122.3(16) 13_565 14
C12 C12 C13 C12 -51.5(13) 13_565 2_565
C12 C12 C13 C12 70.8(8) 14 2_565
C12 C12 C13 C13 -109.2(8) 14 5
C12 C12 C13 C13 128.5(13) 13_565 5
C12 C12 C14 C14 -55.7(14) 13_565 10
C12 C12 C14 C14 71.5(9) 14 10
C13 C12 C14 C14 -1.5(11) . 10
C14 C12 C13 C12 -178.5(11) . 2_565
C14 C12 C13 C12 -126.9(15) . 13_565
C14 C12 C13 C12 110.8(13) . 14
C14 C12 C13 C13 1.5(11) . 5
O8A O8A N1 O8B 0.000(11) 10_556 .
O8A O8A N1 O8C 180.000(15) 10_556 .
O8A O8A N1 O8C 180.000(13) 10_556 10_556
O8A O8A N1 N1 180.000(16) 10_556 10_556
O8A O8B N1 O8A 0.00(2) 10_556 .
O8A O8B N1 O8C 180.00(2) 10_556 .
O8A O8B N1 O8C 180.00(2) 10_556 10_556
O8A O8B N1 N1 0.00(3) 10_556 10_556
O8A O8C N1 O8A 180.00(2) 10_556 .
O8A O8C N1 O8B 0.000(17) 10_556 .
O8A O8C N1 O8C 180.000(18) 10_556 10_556
O8A O8C N1 N1 180.00(2) 10_556 10_556
O8C O8A N1 O8A 180.000(11) 10_556 10_556
O8C O8A N1 O8B 180.000(3) 10_556 .
O8C O8A N1 O8C 0.000(3) 10_556 .
O8C O8A N1 N1 0.000(11) 10_556 10_556
O8C O8C N1 O8A 0.000(4) 10_556 .
O8C O8C N1 O8A 180.000(13) 10_556 10_556
O8C O8C N1 O8B 180.000(6) 10_556 .
O8C O8C N1 N1 0.000(4) 10_556 10_556
N1 O8A N1 O8A 180.000(7) 10_556 10_556
N1 O8A N1 O8B 180.000(18) 10_556 .
N1 O8A N1 O8C 0.000(9) 10_556 10_556
N1 O8A N1 O8C 0.000(10) 10_556 .
N1 O8C N1 O8A 180.000(13) 10_556 10_556
N1 O8C N1 O8A 0.000(7) 10_556 .
N1 O8C N1 O8B 180.000(9) 10_556 .
N1 O8C N1 O8C 0.000(8) 10_556 10_556

loop_
_platon_squeeze_void_nr
_platon_squeeze_void_average_x
_platon_squeeze_void_average_y
_platon_squeeze_void_average_z
_platon_squeeze_void_volume
_platon_squeeze_void_count_electrons
_platon_squeeze_void_content
1 -0.013 -0.007 -0.034 7403 1359 ' '
